data_7218916
loop_
_publ_author_name
'Alshahateet, Solhe F.'
'Bhadbhade, Mohan M.'
'Bishop, Roger'
'Scudder, Marcia L.'

_publ_section_title
;
 Different solvents yield alternative crystal forms through aromatic,
 halogen bonding and hydrogen bonding competition
;
_journal_issue 4
_journal_name_full CrystEngComm
_journal_page_first 877
_journal_paper_doi 10.1039/C4CE02109F
_journal_volume 17
_journal_year 2015
_chemical_formula_sum 'C37 H28 Cl2 N2 O2'
_chemical_formula_weight 603.51
_chemical_name_systematic
; 
 ? 
;
_space_group_IT_number 14
_symmetry_cell_setting monoclinic
_symmetry_space_group_name_Hall '-P 2ybc'
_symmetry_space_group_name_H-M 'P 1 21/c 1'
_atom_sites_solution_hydrogens geom
_atom_sites_solution_primary direct
_atom_sites_solution_secondary difmap
_audit_creation_method SHELXL-97
_audit_update_record
;
2014-10-08 deposited with the CCDC.
2014-11-24 downloaded from the CCDC.
;
_cell_angle_alpha 90.00
_cell_angle_beta 95.5300(10)
_cell_angle_gamma 90.00
_cell_formula_units_Z 4
_cell_length_a 10.4620(5)
_cell_length_b 17.5011(8)
_cell_length_c 15.8272(8)
_cell_measurement_reflns_used 7305
_cell_measurement_temperature 223(2)
_cell_measurement_theta_max 27.51
_cell_measurement_theta_min 2.24
_cell_volume 2884.4(2)
_computing_cell_refinement 'Bruker SMART'
_computing_data_collection 'Bruker SMART'
_computing_data_reduction 'Bruker SAINT'
_computing_molecular_graphics 'Bruker SHELXTL'
_computing_publication_material 'Bruker SHELXTL'
_computing_structure_refinement 'SHELXL-97 (Sheldrick, 1997)'
_computing_structure_solution 'SHELXS-97 (Sheldrick, 1990)'
_diffrn_ambient_temperature 223(2)
_diffrn_measured_fraction_theta_full 1.000
_diffrn_measured_fraction_theta_max 1.000
_diffrn_measurement_device_type 'CCD area detector'
_diffrn_measurement_method 'phi and omega scans'
_diffrn_radiation_monochromator graphite
_diffrn_radiation_source 'fine-focus sealed tube'
_diffrn_radiation_type MoK\a
_diffrn_radiation_wavelength 0.71073
_diffrn_reflns_av_R_equivalents 0.0227
_diffrn_reflns_av_sigmaI/netI 0.0165
_diffrn_reflns_limit_h_max 13
_diffrn_reflns_limit_h_min -13
_diffrn_reflns_limit_k_max 22
_diffrn_reflns_limit_k_min -22
_diffrn_reflns_limit_l_max 20
_diffrn_reflns_limit_l_min -20
_diffrn_reflns_number 37577
_diffrn_reflns_theta_full 27.50
_diffrn_reflns_theta_max 27.50
_diffrn_reflns_theta_min 1.74
_exptl_absorpt_coefficient_mu 0.264
_exptl_absorpt_correction_T_max 0.9250
_exptl_absorpt_correction_T_min 0.9018
_exptl_absorpt_correction_type 'Sadabs, (Sheldrick 2001)'
_exptl_crystal_colour RED
_exptl_crystal_density_diffrn 1.390
_exptl_crystal_density_meas 0
_exptl_crystal_density_method 'not measured'
_exptl_crystal_description BLOCK
_exptl_crystal_F_000 1256
_exptl_crystal_size_max 0.40
_exptl_crystal_size_mid 0.40
_exptl_crystal_size_min 0.30
_refine_diff_density_max 0.384
_refine_diff_density_min -0.187
_refine_diff_density_rms 0.061
_refine_ls_extinction_method none
_refine_ls_goodness_of_fit_ref 1.050
_refine_ls_hydrogen_treatment mixed
_refine_ls_matrix_type full
_refine_ls_number_parameters 392
_refine_ls_number_reflns 6637
_refine_ls_number_restraints 0
_refine_ls_restrained_S_all 1.050
_refine_ls_R_factor_all 0.0561
_refine_ls_R_factor_gt 0.0483
_refine_ls_shift/su_max 0.003
_refine_ls_shift/su_mean 0.000
_refine_ls_structure_factor_coef Fsqd
_refine_ls_weighting_details 'calc w=1/[\s^2^(Fo^2^)+(0.0823P)^2^+0.7077P] where P=(Fo^2^+2Fc^2^)/3'
_refine_ls_weighting_scheme calc
_refine_ls_wR_factor_gt 0.1292
_refine_ls_wR_factor_ref 0.1352
_reflns_number_gt 5616
_reflns_number_total 6637
_reflns_threshold_expression >2sigma(I)
_cod_data_source_file c4ce02109f2.cif
_cod_data_source_block 5048
_cod_depositor_comments
;
The following automatic conversions were performed:

'_symmetry_cell_setting' value 'Monoclinic' changed to 'monoclinic'
according to
/usr/data/users/saulius/crontab/automatic-downloads/rss-feeds/RSC/lib/dictionaries/cif_core.dic
dictionary named 'cif_core.dic' version 2.4.2 from 2011-04-26.

Automatic conversion script
Id: cif_fix_values 2935 2014-11-11 08:27:57Z andrius 

 Adding full bibliography for 7218913--7218916.cif.
;
_cod_original_sg_symbol_H-M P2(1)/c
_cod_database_code 7218916

loop_
_symmetry_equiv_pos_as_xyz
'x, y, z'
'-x, y+1/2, -z+1/2'
'-x, -y, -z'
'x, -y-1/2, z-1/2'

loop_
_atom_site_label
_atom_site_type_symbol
_atom_site_fract_x
_atom_site_fract_y
_atom_site_fract_z
_atom_site_U_iso_or_equiv
_atom_site_adp_type
_atom_site_occupancy
_atom_site_symmetry_multiplicity
_atom_site_calc_flag
_atom_site_refinement_flags
Cl1 Cl 1.16967(4) 1.19601(2) 0.46078(3) 0.05024(14) Uani 1 1 d .
Cl2 Cl 0.66800(6) 0.47543(3) 0.63054(4) 0.07025(18) Uani 1 1 d .
N1 N 0.88463(11) 0.92192(7) 0.34155(8) 0.0333(3) Uani 1 1 d .
N2 N 1.07828(13) 0.64870(7) 0.49028(8) 0.0383(3) Uani 1 1 d .
C1 C 1.15542(13) 0.91269(8) 0.36151(9) 0.0300(3) Uani 1 1 d .
C2 C 1.09195(13) 0.98164(8) 0.38195(9) 0.0297(3) Uani 1 1 d .
C3 C 1.15833(14) 1.04902(8) 0.41067(9) 0.0329(3) Uani 1 1 d .
H3 H 1.2486 1.0501 0.4169 0.039 Uiso 1 1 calc R
C4 C 1.08955(15) 1.11211(8) 0.42907(9) 0.0348(3) Uani 1 1 d .
C5 C 0.95504(16) 1.11322(9) 0.42217(10) 0.0380(3) Uani 1 1 d .
H5 H 0.9107 1.1572 0.4370 0.046 Uiso 1 1 calc R
C6 C 0.88958(15) 1.04941(9) 0.39349(10) 0.0371(3) Uani 1 1 d .
H6 H 0.7993 1.0498 0.3877 0.045 Uiso 1 1 calc R
C7 C 0.95616(13) 0.98261(8) 0.37228(9) 0.0309(3) Uani 1 1 d .
C8 C 0.94533(13) 0.85976(8) 0.32064(9) 0.0310(3) Uani 1 1 d .
C9 C 0.86025(14) 0.79767(9) 0.28012(10) 0.0367(3) Uani 1 1 d .
H9A H 0.8313 0.8128 0.2218 0.044 Uiso 1 1 calc R
H9B H 0.7841 0.7930 0.3112 0.044 Uiso 1 1 calc R
C10 C 0.92581(14) 0.71965(8) 0.27831(9) 0.0340(3) Uani 1 1 d .
H10 H 0.8728 0.6863 0.2383 0.041 Uiso 1 1 calc R
C11 C 0.93957(14) 0.68117(8) 0.36473(9) 0.0319(3) Uani 1 1 d .
C12 C 0.83740(14) 0.64407(8) 0.39619(9) 0.0332(3) Uani 1 1 d .
C13 C 0.85699(15) 0.60549(8) 0.47562(10) 0.0363(3) Uani 1 1 d .
C14 C 0.75935(17) 0.56326(9) 0.51077(11) 0.0429(4) Uani 1 1 d .
H14 H 0.6765 0.5602 0.4822 0.051 Uiso 1 1 calc R
C15 C 0.7871(2) 0.52711(9) 0.58651(12) 0.0500(4) Uani 1 1 d .
C16 C 0.9096(2) 0.52919(10) 0.63108(12) 0.0544(5) Uani 1 1 d .
H16 H 0.9258 0.5032 0.6830 0.065 Uiso 1 1 calc R
C17 C 1.0048(2) 0.56936(10) 0.59833(11) 0.0491(4) Uani 1 1 d .
H17 H 1.0872 0.5710 0.6278 0.059 Uiso 1 1 calc R
C18 C 0.98055(16) 0.60867(8) 0.52030(10) 0.0382(3) Uani 1 1 d .
C19 C 1.05867(14) 0.68354(8) 0.41596(10) 0.0333(3) Uani 1 1 d .
C20 C 1.17309(14) 0.72545(9) 0.38768(11) 0.0372(3) Uani 1 1 d .
H20A H 1.2383 0.6879 0.3755 0.045 Uiso 1 1 calc R
H20B H 1.2100 0.7575 0.4346 0.045 Uiso 1 1 calc R
C21 C 1.14307(14) 0.77592(8) 0.30927(10) 0.0338(3) Uani 1 1 d .
H21 H 1.2245 0.7871 0.2847 0.041 Uiso 1 1 calc R
C22 C 1.08154(13) 0.85133(8) 0.33095(9) 0.0304(3) Uani 1 1 d .
C23 C 1.05638(15) 0.73067(9) 0.24432(10) 0.0379(3) Uani 1 1 d .
H23A H 1.0951 0.6809 0.2345 0.045 Uiso 1 1 calc R
H23B H 1.0459 0.7584 0.1903 0.045 Uiso 1 1 calc R
C24 C 1.29884(13) 0.90877(8) 0.37409(10) 0.0323(3) Uani 1 1 d .
C25 C 1.36043(15) 0.89641(10) 0.45437(11) 0.0418(4) Uani 1 1 d .
H25 H 1.3115 0.8894 0.5006 0.050 Uiso 1 1 calc R
C26 C 1.49401(16) 0.89428(11) 0.46744(12) 0.0492(4) Uani 1 1 d .
H26 H 1.5345 0.8851 0.5221 0.059 Uiso 1 1 calc R
C27 C 1.56680(15) 0.90560(10) 0.40061(13) 0.0476(4) Uani 1 1 d .
H27 H 1.6569 0.9058 0.4097 0.057 Uiso 1 1 calc R
C28 C 1.50684(17) 0.91660(10) 0.32058(13) 0.0502(4) Uani 1 1 d .
H28 H 1.5563 0.9234 0.2746 0.060 Uiso 1 1 calc R
C29 C 1.37307(16) 0.91783(9) 0.30671(11) 0.0419(4) Uani 1 1 d .
H29 H 1.3331 0.9248 0.2515 0.050 Uiso 1 1 calc R
C30 C 0.70644(14) 0.64700(8) 0.35022(10) 0.0350(3) Uani 1 1 d .
C31 C 0.61726(16) 0.69810(9) 0.37745(12) 0.0440(4) Uani 1 1 d .
H31 H 0.6393 0.7282 0.4259 0.053 Uiso 1 1 calc R
C32 C 0.49652(17) 0.70523(10) 0.33421(14) 0.0517(4) Uani 1 1 d .
H32 H 0.4374 0.7403 0.3530 0.062 Uiso 1 1 calc R
C33 C 0.46326(18) 0.66117(11) 0.26411(13) 0.0536(5) Uani 1 1 d .
H33 H 0.3813 0.6661 0.2346 0.064 Uiso 1 1 calc R
C34 C 0.54970(19) 0.60949(12) 0.23658(13) 0.0536(5) Uani 1 1 d .
H34 H 0.5261 0.5790 0.1887 0.064 Uiso 1 1 calc R
C35 C 0.67185(17) 0.60235(10) 0.27936(11) 0.0441(4) Uani 1 1 d .
H35 H 0.7307 0.5673 0.2602 0.053 Uiso 1 1 calc R
O1S O 1.31243(15) 0.75977(10) 0.59512(11) 0.0732(5) Uani 1 1 d .
O2S O 1.31887(16) 0.63615(9) 0.56664(11) 0.0660(4) Uani 1 1 d .
H2S H 1.228(3) 0.644(2) 0.545(2) 0.115(11) Uiso 1 1 d .
C1S C 1.5144(2) 0.69429(15) 0.61484(16) 0.0683(6) Uani 1 1 d .
H1SA H 1.5412 0.6419 0.6074 0.102 Uiso 1 1 calc R
H1SB H 1.5347 0.7093 0.6736 0.102 Uiso 1 1 calc R
H1SC H 1.5592 0.7275 0.5784 0.102 Uiso 1 1 calc R
C2S C 1.3723(2) 0.70078(12) 0.59169(12) 0.0526(4) Uani 1 1 d .

loop_
_atom_site_aniso_label
_atom_site_aniso_U_11
_atom_site_aniso_U_22
_atom_site_aniso_U_33
_atom_site_aniso_U_23
_atom_site_aniso_U_13
_atom_site_aniso_U_12
Cl1 0.0596(3) 0.0317(2) 0.0576(3) -0.01104(16) -0.0040(2) -0.00009(16)
Cl2 0.0985(4) 0.0470(3) 0.0726(4) 0.0115(2) 0.0463(3) -0.0054(2)
N1 0.0304(6) 0.0322(6) 0.0379(6) 0.0051(5) 0.0058(5) 0.0000(5)
N2 0.0434(7) 0.0323(6) 0.0387(7) -0.0033(5) 0.0009(5) 0.0018(5)
C1 0.0302(7) 0.0293(7) 0.0312(7) 0.0001(5) 0.0062(5) 0.0000(5)
C2 0.0334(7) 0.0284(7) 0.0281(6) 0.0025(5) 0.0062(5) 0.0010(5)
C3 0.0357(7) 0.0302(7) 0.0329(7) -0.0009(5) 0.0040(6) -0.0008(6)
C4 0.0462(8) 0.0277(7) 0.0305(7) -0.0005(5) 0.0032(6) -0.0009(6)
C5 0.0473(9) 0.0322(7) 0.0357(7) 0.0029(6) 0.0100(6) 0.0088(6)
C6 0.0359(7) 0.0365(8) 0.0402(8) 0.0049(6) 0.0101(6) 0.0063(6)
C7 0.0324(7) 0.0306(7) 0.0306(7) 0.0046(5) 0.0074(5) 0.0018(5)
C8 0.0312(7) 0.0308(7) 0.0315(7) 0.0042(5) 0.0050(5) -0.0030(5)
C9 0.0328(7) 0.0352(8) 0.0410(8) 0.0039(6) -0.0011(6) -0.0056(6)
C10 0.0351(7) 0.0328(7) 0.0342(7) -0.0028(6) 0.0032(6) -0.0076(6)
C11 0.0355(7) 0.0257(6) 0.0351(7) -0.0045(5) 0.0054(6) -0.0009(5)
C12 0.0383(7) 0.0251(6) 0.0371(7) -0.0043(5) 0.0082(6) -0.0007(5)
C13 0.0473(8) 0.0252(7) 0.0379(8) -0.0035(5) 0.0121(6) 0.0015(6)
C14 0.0535(9) 0.0308(7) 0.0472(9) -0.0007(6) 0.0193(7) 0.0005(6)
C15 0.0744(12) 0.0301(8) 0.0501(10) 0.0004(7) 0.0306(9) -0.0005(7)
C16 0.0911(15) 0.0364(9) 0.0375(8) 0.0018(7) 0.0160(9) 0.0058(9)
C17 0.0704(12) 0.0394(9) 0.0371(8) -0.0012(7) 0.0033(8) 0.0059(8)
C18 0.0516(9) 0.0277(7) 0.0359(8) -0.0035(6) 0.0071(6) 0.0036(6)
C19 0.0358(7) 0.0260(6) 0.0382(7) -0.0040(5) 0.0045(6) 0.0025(5)
C20 0.0317(7) 0.0308(7) 0.0488(9) -0.0030(6) 0.0027(6) 0.0008(5)
C21 0.0308(7) 0.0299(7) 0.0420(8) -0.0042(6) 0.0095(6) -0.0030(5)
C22 0.0317(7) 0.0287(7) 0.0313(7) 0.0008(5) 0.0058(5) -0.0014(5)
C23 0.0427(8) 0.0349(8) 0.0371(8) -0.0065(6) 0.0097(6) -0.0064(6)
C24 0.0302(7) 0.0238(6) 0.0435(8) -0.0044(5) 0.0062(6) -0.0014(5)
C25 0.0345(8) 0.0491(9) 0.0425(8) -0.0083(7) 0.0067(6) -0.0007(6)
C26 0.0361(8) 0.0565(11) 0.0536(10) -0.0092(8) -0.0032(7) 0.0017(7)
C27 0.0278(7) 0.0404(9) 0.0749(12) -0.0073(8) 0.0064(7) -0.0004(6)
C28 0.0402(9) 0.0448(9) 0.0693(12) 0.0041(8) 0.0243(8) -0.0020(7)
C29 0.0398(8) 0.0391(8) 0.0482(9) 0.0059(7) 0.0123(7) -0.0010(6)
C30 0.0353(7) 0.0283(7) 0.0423(8) 0.0013(6) 0.0083(6) -0.0064(5)
C31 0.0378(8) 0.0387(8) 0.0565(10) -0.0058(7) 0.0097(7) -0.0046(6)
C32 0.0359(8) 0.0430(9) 0.0772(13) 0.0039(9) 0.0099(8) -0.0019(7)
C33 0.0414(9) 0.0521(10) 0.0655(12) 0.0171(9) -0.0036(8) -0.0104(8)
C34 0.0560(11) 0.0547(11) 0.0487(10) 0.0004(8) -0.0019(8) -0.0159(8)
C35 0.0463(9) 0.0389(8) 0.0475(9) -0.0053(7) 0.0063(7) -0.0060(7)
O1S 0.0703(10) 0.0644(9) 0.0800(11) -0.0204(8) -0.0173(8) 0.0142(8)
O2S 0.0627(9) 0.0541(8) 0.0768(10) -0.0029(7) -0.0154(8) 0.0099(7)
C1S 0.0541(12) 0.0836(16) 0.0671(14) -0.0093(12) 0.0053(10) 0.0066(11)
C2S 0.0576(11) 0.0586(11) 0.0405(9) -0.0038(8) -0.0004(8) 0.0068(9)

loop_
_atom_type_symbol
_atom_type_description
_atom_type_scat_dispersion_real
_atom_type_scat_dispersion_imag
_atom_type_scat_source
C C 0.0033 0.0016 'International Tables Vol C Tables 4.2.6.8 and 6.1.1.4'
H H 0.0000 0.0000 'International Tables Vol C Tables 4.2.6.8 and 6.1.1.4'
N N 0.0061 0.0033 'International Tables Vol C Tables 4.2.6.8 and 6.1.1.4'
Cl Cl 0.1484 0.1585 'International Tables Vol C Tables 4.2.6.8 and 6.1.1.4'
O O 0.0106 0.0060 'International Tables Vol C Tables 4.2.6.8 and 6.1.1.4'

loop_
_geom_angle_atom_site_label_1
_geom_angle_atom_site_label_2
_geom_angle_atom_site_label_3
_geom_angle
C8 N1 C7 118.16(12)
C19 N2 C18 119.32(14)
C22 C1 C2 118.59(13)
C22 C1 C24 122.04(12)
C2 C1 C24 119.37(12)
C7 C2 C3 118.65(13)
C7 C2 C1 117.99(12)
C3 C2 C1 123.35(13)
C4 C3 C2 119.24(13)
C3 C4 C5 122.75(14)
C3 C4 Cl1 119.67(12)
C5 C4 Cl1 117.57(11)
C6 C5 C4 118.86(14)
C5 C6 C7 120.75(14)
N1 C7 C2 122.75(13)
N1 C7 C6 117.52(13)
C2 C7 C6 119.71(13)
N1 C8 C22 123.85(13)
N1 C8 C9 115.00(12)
C22 C8 C9 121.09(13)
C8 C9 C10 113.82(12)
C11 C10 C23 111.26(13)
C11 C10 C9 112.50(12)
C23 C10 C9 108.16(12)
C12 C11 C19 118.30(14)
C12 C11 C10 121.50(13)
C19 C11 C10 120.19(13)
C11 C12 C13 119.31(14)
C11 C12 C30 120.96(13)
C13 C12 C30 119.67(13)
C18 C13 C14 118.89(15)
C18 C13 C12 118.02(14)
C14 C13 C12 123.08(15)
C15 C14 C13 119.17(17)
C14 C15 C16 122.50(17)
C14 C15 Cl2 119.64(16)
C16 C15 Cl2 117.86(14)
C17 C16 C15 119.25(17)
C16 C17 C18 120.44(19)
N2 C18 C13 121.79(14)
N2 C18 C17 118.47(16)
C13 C18 C17 119.74(16)
N2 C19 C11 123.11(14)
N2 C19 C20 115.37(13)
C11 C19 C20 121.51(13)
C19 C20 C21 114.48(12)
C22 C21 C23 111.42(12)
C22 C21 C20 112.07(12)
C23 C21 C20 108.00(12)
C1 C22 C8 118.57(13)
C1 C22 C21 121.19(12)
C8 C22 C21 120.23(12)
C21 C23 C10 108.78(12)
C25 C24 C29 118.53(14)
C25 C24 C1 120.07(13)
C29 C24 C1 121.39(14)
C24 C25 C26 120.77(16)
C27 C26 C25 120.23(17)
C28 C27 C26 119.49(15)
C27 C28 C29 120.65(16)
C24 C29 C28 120.29(16)
C35 C30 C31 118.86(15)
C35 C30 C12 122.16(14)
C31 C30 C12 118.95(14)
C32 C31 C30 120.85(17)
C33 C32 C31 119.95(18)
C32 C33 C34 120.17(17)
C33 C34 C35 120.27(18)
C30 C35 C34 119.90(17)
O1S C2S O2S 122.91(19)
O1S C2S C1S 123.9(2)
O2S C2S C1S 113.17(18)

loop_
_geom_bond_atom_site_label_1
_geom_bond_atom_site_label_2
_geom_bond_distance
Cl1 C4 1.7406(15)
Cl2 C15 1.7386(18)
N1 C8 1.3178(19)
N1 C7 1.3618(19)
N2 C19 1.323(2)
N2 C18 1.362(2)
C1 C22 1.3829(19)
C1 C2 1.4293(19)
C1 C24 1.4961(19)
C2 C7 1.414(2)
C2 C3 1.421(2)
C3 C4 1.365(2)
C4 C5 1.401(2)
C5 C6 1.365(2)
C6 C7 1.418(2)
C8 C22 1.4263(19)
C8 C9 1.508(2)
C9 C10 1.530(2)
C10 C11 1.519(2)
C10 C23 1.528(2)
C11 C12 1.384(2)
C11 C19 1.420(2)
C12 C13 1.424(2)
C12 C30 1.489(2)
C13 C18 1.413(2)
C13 C14 1.417(2)
C14 C15 1.362(3)
C15 C16 1.403(3)
C16 C17 1.362(3)
C17 C18 1.415(2)
C19 C20 1.508(2)
C20 C21 1.531(2)
C21 C22 1.5220(19)
C21 C23 1.525(2)
C24 C25 1.385(2)
C24 C29 1.387(2)
C25 C26 1.393(2)
C26 C27 1.376(3)
C27 C28 1.372(3)
C28 C29 1.396(2)
C30 C35 1.386(2)
C30 C31 1.391(2)
C31 C32 1.383(3)
C32 C33 1.368(3)
C33 C34 1.379(3)
C34 C35 1.393(3)
O1S C2S 1.212(2)
O2S C2S 1.306(3)
C1S C2S 1.501(3)

loop_
_geom_hbond_atom_site_label_D
_geom_hbond_atom_site_label_H
_geom_hbond_atom_site_label_A
_geom_hbond_distance_DH
_geom_hbond_distance_HA
_geom_hbond_distance_DA
_geom_hbond_angle_DHA
O2S H2S N2 0.98(3) 1.72(4) 2.694(2) 169(3)
